data_2311327
loop_
_publ_author_name
'Akkurt, Mehmet'
'Jasinski, Jerry P.'
'Mohamed, Shaaban K.'
'Allah, Omyma A Abd'
'Tamam, Asmaa H. A.'
'Albayati, Mustafa R.'

_publ_section_title
;
 Crystal structure of
 2-[9-(2-hy-droxy-phen-yl)-1,8-dioxo-1,2,3,4,5,6,7,8,9,10-deca-hydro-acridin-10-yl]acetic
 acid.
;
_journal_coeditor_code HB7542
_journal_issue 'Pt 12'
_journal_name_full 'Acta crystallographica. Section E, Crystallographic communications'
_journal_page_first o963
_journal_page_last 4
_journal_paper_doi 10.1107/S2056989015021611
_journal_volume 71
_journal_year 2015
_chemical_formula_iupac 'C21 H21 N O5'
_chemical_formula_moiety 'C21 H21 N O5'
_chemical_formula_sum 'C21 H21 N O5'
_chemical_formula_weight 367.39
_chemical_name_systematic '2-[9-(2-Hydroxyphenyl)-1,8-dioxo-1,2,3,4,5,6,7,8,9,10-decahydroacridin-10-yl]acetic acid'
_space_group_IT_number 14
_space_group_name_Hall '-P 2yn'
_space_group_name_H-M_alt 'P 1 21/n 1'
_symmetry_cell_setting monoclinic
_symmetry_space_group_name_Hall '-P 2yn'
_symmetry_space_group_name_H-M 'P 1 21/n 1'
_atom_sites_solution_hydrogens mixed
_cell_angle_alpha 90
_cell_angle_beta 91.619(3)
_cell_angle_gamma 90
_cell_formula_units_Z 8
_cell_length_a 19.4735(7)
_cell_length_b 8.9773(4)
_cell_length_c 20.3414(8)
_cell_measurement_reflns_used 4652
_cell_measurement_temperature 293(2)
_cell_measurement_theta_max 27.1250
_cell_measurement_theta_min 3.7580
_cell_volume 3554.7(2)
_computing_cell_refinement
;
CrysAlis PRO (Agilent, 2014)
;
_computing_data_collection
;
CrysAlis PRO (Agilent, 2014)
;
_computing_data_reduction
;
CrysAlis PRO (Agilent, 2014)
;
_computing_molecular_graphics
;
ORTEP-3 for Windows (Farrugia, 2012)
;
_computing_publication_material
;
PLATON (Spek, 2009)
;
_computing_structure_refinement
;
SHELXL2014 (Sheldrick, 2015)
;
_computing_structure_solution
;
SHELXS2014 (Sheldrick, 2008)
;
_diffrn_ambient_temperature 293(2)
_diffrn_detector_area_resol_mean 16.0416
_diffrn_measured_fraction_theta_full 0.998
_diffrn_measured_fraction_theta_max 0.900
_diffrn_measurement_device 'four-circle diffractometer'
_diffrn_measurement_device_type 'Agilent Xcalibur (Eos, Gemini)'
_diffrn_measurement_method '\w scans'
_diffrn_radiation_monochromator graphite
_diffrn_radiation_type 'Mo K\a'
_diffrn_radiation_wavelength 0.71073
_diffrn_reflns_av_R_equivalents 0.0442
_diffrn_reflns_limit_h_max 29
_diffrn_reflns_limit_h_min -19
_diffrn_reflns_limit_k_max 13
_diffrn_reflns_limit_k_min -13
_diffrn_reflns_limit_l_max 30
_diffrn_reflns_limit_l_min -30
_diffrn_reflns_number 33119
_diffrn_reflns_reduction_process
;
;
_diffrn_reflns_theta_full 25.24
_diffrn_reflns_theta_max 32.87
_diffrn_reflns_theta_min 2.94
_exptl_absorpt_coefficient_mu 0.098
_exptl_absorpt_correction_T_max 1.00000
_exptl_absorpt_correction_T_min 0.90109
_exptl_absorpt_correction_type multi-scan
_exptl_absorpt_process_details
;
(CrysAlis PRO; Agilent, 2014)
;
_exptl_crystal_colour 'dark red'
_exptl_crystal_density_diffrn 1.373
_exptl_crystal_density_method 'Not Measured'
_exptl_crystal_description prism
_exptl_crystal_F_000 1552
_exptl_crystal_size_max 0.26
_exptl_crystal_size_mid 0.22
_exptl_crystal_size_min 0.12
_refine_diff_density_max 0.364
_refine_diff_density_min -0.362
_refine_ls_extinction_method none
_refine_ls_goodness_of_fit_ref 1.014
_refine_ls_matrix_type full
_refine_ls_number_parameters 499
_refine_ls_number_reflns 11946
_refine_ls_number_restraints 7
_refine_ls_restrained_S_all 1.017
_refine_ls_R_factor_all 0.1444
_refine_ls_R_factor_gt 0.0788
_refine_ls_shift/su_max 0.000
_refine_ls_shift/su_mean 0.000
_refine_ls_structure_factor_coef Fsqd
_refine_ls_weighting_details 'w=1/[\s^2^(Fo^2^)+(0.0920P)^2^+1.4407P] where P=(Fo^2^+2Fc^2^)/3'
_refine_ls_weighting_scheme calc
_refine_ls_wR_factor_gt 0.1882
_refine_ls_wR_factor_ref 0.2289
_reflns_number_gt 6442
_reflns_number_total 11946
_reflns_threshold_expression I>2\s(I)
_cod_data_source_file hb7542sup1.cif
_cod_data_source_block I
_cod_original_sg_symbol_H-M 'P 21/n'
_cod_database_code 2311327

loop_
_space_group_symop_id
_space_group_symop_operation_xyz
1 x,y,z
2 1/2-x,1/2+y,1/2-z
3 -x,-y,-z
4 1/2+x,1/2-y,1/2+z

loop_
_atom_site_aniso_label
_atom_site_aniso_U_11
_atom_site_aniso_U_22
_atom_site_aniso_U_33
_atom_site_aniso_U_12
_atom_site_aniso_U_13
_atom_site_aniso_U_23
O1 0.0625(12) 0.0388(10) 0.0849(14) -0.0124(9) -0.0024(10) -0.0031(10)
O2 0.0532(9) 0.0330(8) 0.0441(8) 0.0069(7) 0.0067(7) 0.0040(7)
O3 0.0716(16) 0.201(4) 0.0788(16) 0.0340(19) -0.0036(13) -0.010(2)
O4 0.0745(15) 0.130(2) 0.0619(13) -0.0260(16) -0.0121(11) 0.0250(14)
O5 0.0814(13) 0.0385(9) 0.0495(10) -0.0029(10) 0.0027(9) -0.0070(8)
N1 0.0530(11) 0.0409(11) 0.0402(10) 0.0023(9) 0.0120(8) 0.0023(8)
C1 0.0378(12) 0.0308(12) 0.0806(18) 0.0008(10) 0.0074(11) 0.0099(12)
O1' 0.0364(9) 0.0949(17) 0.0712(12) 0.0032(10) 0.0009(8) 0.0210(11)
C2 0.0665(19) 0.0437(16) 0.111(3) -0.0115(14) 0.0289(18) 0.0119(16)
O2' 0.0464(10) 0.0474(11) 0.0862(13) -0.0130(8) -0.0034(9) 0.0174(10)
C3 0.102(3) 0.0479(17) 0.097(3) -0.0075(17) 0.048(2) 0.0218(17)
O3' 0.0486(10) 0.0677(13) 0.0806(13) -0.0091(9) 0.0210(9) -0.0326(11)
C4 0.0743(19) 0.0516(17) 0.0743(18) 0.0038(15) 0.0354(15) 0.0169(14)
O4' 0.0376(8) 0.0464(10) 0.0579(10) -0.0082(7) 0.0069(7) -0.0111(8)
C5 0.0420(12) 0.0351(12) 0.0575(14) 0.0033(10) 0.0141(10) 0.0122(10)
O5' 0.0692(13) 0.0725(16) 0.0921(16) -0.0095(12) 0.0374(11) 0.0162(12)
C6 0.0364(11) 0.0285(10) 0.0558(13) 0.0020(9) 0.0093(9) 0.0064(9)
C7 0.0352(10) 0.0258(10) 0.0398(10) -0.0001(8) 0.0031(8) 0.0020(8)
C8 0.0320(10) 0.0264(10) 0.0441(11) 0.0012(8) 0.0062(8) 0.0020(8)
C9 0.0349(10) 0.0320(11) 0.0430(11) 0.0026(9) 0.0055(8) 0.0022(9)
C10 0.0545(14) 0.0370(12) 0.0507(13) 0.0011(11) 0.0063(10) -0.0064(10)
C11 0.0601(15) 0.0346(13) 0.0624(15) -0.0088(11) 0.0025(12) -0.0014(11)
C12 0.0791(18) 0.0262(11) 0.0546(14) -0.0015(12) 0.0040(12) 0.0034(10)
C13 0.0316(10) 0.0284(10) 0.0482(12) 0.0025(8) 0.0054(8) 0.0035(9)
C14 0.0625(16) 0.0557(16) 0.0435(13) 0.0037(13) 0.0095(11) 0.0027(11)
C15 0.0685(19) 0.070(2) 0.0484(15) -0.0049(16) 0.0012(13) 0.0032(13)
C16 0.0408(11) 0.0287(10) 0.0375(10) 0.0056(9) 0.0088(8) 0.0046(8)
C17 0.0428(12) 0.0545(15) 0.0466(12) 0.0086(11) 0.0054(10) -0.0047(11)
C18 0.0434(14) 0.086(2) 0.0669(17) 0.0169(15) 0.0031(12) 0.0012(16)
C19 0.0555(17) 0.072(2) 0.078(2) 0.0292(16) 0.0182(15) 0.0098(16)
C20 0.082(2) 0.0421(14) 0.0599(16) 0.0219(14) 0.0268(14) 0.0026(12)
C21 0.0616(14) 0.0294(11) 0.0409(11) 0.0049(10) 0.0095(10) 0.0052(9)
N1' 0.0292(8) 0.0374(10) 0.0422(9) -0.0049(7) 0.0069(7) -0.0046(7)
C1' 0.0410(12) 0.0535(15) 0.0459(12) 0.0038(11) 0.0018(9) 0.0020(11)
C2' 0.0591(17) 0.075(2) 0.0720(19) 0.0043(16) -0.0084(14) 0.0261(16)
C3' 0.0713(19) 0.0569(18) 0.086(2) -0.0039(15) -0.0069(16) 0.0285(16)
C4' 0.0536(14) 0.0469(14) 0.0470(13) -0.0098(12) 0.0071(10) 0.0056(11)
C5' 0.0376(11) 0.0336(11) 0.0369(10) -0.0030(9) 0.0050(8) -0.0028(8)
C6' 0.0345(10) 0.0365(11) 0.0375(10) 0.0010(9) 0.0046(8) -0.0014(8)
C7' 0.0286(9) 0.0361(11) 0.0449(11) -0.0009(9) 0.0040(8) 0.0021(9)
C8' 0.0315(10) 0.0346(11) 0.0395(10) -0.0018(8) 0.0023(8) -0.0017(8)
C9' 0.0326(10) 0.0350(11) 0.0334(10) -0.0015(8) 0.0025(7) -0.0066(8)
C10' 0.0339(11) 0.0530(14) 0.0458(12) 0.0058(10) 0.0029(9) -0.0017(10)
C11' 0.0497(14) 0.0535(16) 0.0618(15) 0.0157(12) 0.0008(11) 0.0033(12)
C12' 0.0601(16) 0.0362(13) 0.0775(18) 0.0065(12) -0.0011(13) -0.0008(12)
C13' 0.0394(12) 0.0369(12) 0.0519(13) -0.0039(10) -0.0029(9) 0.0011(10)
C14' 0.0305(10) 0.0420(12) 0.0517(12) -0.0055(9) 0.0109(9) -0.0070(10)
C15' 0.0343(10) 0.0329(11) 0.0478(12) -0.0022(9) 0.0065(9) -0.0018(9)
C16' 0.0328(10) 0.0492(14) 0.0452(12) 0.0106(10) 0.0112(9) 0.0049(10)
C17' 0.0534(15) 0.0712(19) 0.0543(15) -0.0054(14) 0.0167(12) -0.0141(13)
C18' 0.074(2) 0.098(3) 0.0604(17) -0.0054(19) 0.0126(15) -0.0292(17)
C19' 0.087(2) 0.108(3) 0.0509(17) 0.018(2) 0.0158(16) -0.0081(18)
C20' 0.0696(19) 0.093(3) 0.0521(16) 0.0293(19) 0.0298(14) 0.0192(16)
C21' 0.0456(13) 0.0590(17) 0.0575(15) 0.0118(12) 0.0157(11) 0.0162(12)

loop_
_atom_site_type_symbol
_atom_site_label
_atom_site_fract_x
_atom_site_fract_y
_atom_site_fract_z
_atom_site_U_iso_or_equiv
_atom_site_thermal_displace_type
_atom_site_calc_flag
_atom_site_refinement_flags
_atom_site_occupancy
O O1 0.54951(10) 1.0494(2) 0.80712(11) 0.0622(7) Uani d . 1.000
O O2 0.46153(8) 0.56884(17) 0.87478(8) 0.0433(5) Uani d . 1.000
O O3 0.36550(14) 0.6857(4) 0.58385(13) 0.1172(15) Uani d . 1.000
O O4 0.41939(12) 0.6805(4) 0.49001(11) 0.0891(9) Uani d D 1.000
O O5 0.44030(11) 1.0230(2) 0.87818(9) 0.0565(6) Uani d D 1.000
N N1 0.48876(10) 0.6798(2) 0.65174(9) 0.0445(6) Uani d . 1.000
C C1 0.54926(12) 1.0057(3) 0.75006(15) 0.0496(8) Uani d . 1.000
O O1' 0.39287(9) 0.2869(3) 0.52414(10) 0.0675(8) Uani d . 1.000
C C2 0.59167(17) 1.0827(4) 0.69950(18) 0.0732(13) Uani d . 1.000
O O2' 0.29880(9) 0.7291(2) 0.42658(10) 0.0601(7) Uani d . 1.000
C C3 0.5597(2) 1.0692(4) 0.63282(18) 0.0815(15) Uani d . 1.000
O O3' 0.10134(9) 0.1149(2) 0.42055(10) 0.0653(7) Uani d . 1.000
C C4 0.54754(17) 0.9082(3) 0.61352(15) 0.0661(10) Uani d . 1.000
O O4' -0.00242(8) 0.1429(2) 0.46142(8) 0.0472(5) Uani d D 1.000
C C5 0.51323(12) 0.8215(3) 0.66776(12) 0.0446(7) Uani d . 1.000
O O5' 0.37299(12) 0.5356(3) 0.34753(12) 0.0773(9) Uani d D 1.000
C C6 0.50975(11) 0.8746(2) 0.72947(11) 0.0401(7) Uani d . 1.000
C C7 0.46943(10) 0.7948(2) 0.78090(10) 0.0336(6) Uani d . 1.000
C C8 0.46571(10) 0.6316(2) 0.76357(10) 0.0341(6) Uani d . 1.000
C C9 0.47006(11) 0.5828(2) 0.70101(10) 0.0366(6) Uani d . 1.000
C C10 0.45820(13) 0.4225(3) 0.68218(12) 0.0473(8) Uani d . 1.000
C C11 0.42648(14) 0.3332(3) 0.73625(13) 0.0524(8) Uani d . 1.000
C C12 0.46099(16) 0.3626(3) 0.80162(13) 0.0533(8) Uani d . 1.000
C C13 0.46154(10) 0.5261(2) 0.81698(11) 0.0360(6) Uani d . 1.000
C C14 0.48528(14) 0.6324(3) 0.58306(12) 0.0538(9) Uani d . 1.000
C C15 0.41689(17) 0.6716(4) 0.55438(14) 0.0623(10) Uani d . 1.000
C C16 0.39868(11) 0.8636(2) 0.78994(10) 0.0355(6) Uani d . 1.000
C C17 0.34257(12) 0.8207(3) 0.75127(12) 0.0479(8) Uani d . 1.000
C C18 0.27772(14) 0.8762(4) 0.76125(15) 0.0654(10) Uani d . 1.000
C C19 0.26799(16) 0.9772(4) 0.81090(16) 0.0682(11) Uani d . 1.000
C C20 0.32242(17) 1.0251(3) 0.84917(14) 0.0609(10) Uani d . 1.000
C C21 0.38832(13) 0.9711(3) 0.83864(11) 0.0438(7) Uani d . 1.000
N N1' 0.15357(8) 0.3463(2) 0.49752(8) 0.0362(5) Uani d . 1.000
C C1' 0.33538(12) 0.2426(3) 0.53659(12) 0.0468(8) Uani d . 1.000
C C2' 0.32463(16) 0.1296(4) 0.58950(16) 0.0689(11) Uani d . 1.000
C C3' 0.26161(16) 0.0409(4) 0.57678(18) 0.0716(11) Uani d . 1.000
C C4' 0.19809(13) 0.1389(3) 0.56772(12) 0.0491(8) Uani d . 1.000
C C5' 0.21077(11) 0.2651(2) 0.52069(10) 0.0360(6) Uani d . 1.000
C C6' 0.27448(10) 0.3044(2) 0.50276(10) 0.0361(6) Uani d . 1.000
C C7' 0.28481(10) 0.4197(2) 0.45054(10) 0.0365(6) Uani d . 1.000
C C8' 0.22693(10) 0.5304(2) 0.45338(10) 0.0352(6) Uani d . 1.000
C C9' 0.16270(10) 0.4853(2) 0.46978(10) 0.0336(6) Uani d . 1.000
C C10' 0.10140(11) 0.5844(3) 0.46075(11) 0.0442(7) Uani d . 1.000
C C11' 0.11568(13) 0.7190(3) 0.41893(14) 0.0550(9) Uani d . 1.000
C C12' 0.18185(14) 0.7926(3) 0.43997(15) 0.0580(9) Uani d . 1.000
C C13' 0.24005(12) 0.6846(3) 0.43923(11) 0.0428(7) Uani d . 1.000
C C14' 0.08462(11) 0.2878(3) 0.50771(11) 0.0412(7) Uani d . 1.000
C C15' 0.06362(11) 0.1735(2) 0.45782(11) 0.0382(6) Uani d . 1.000
C C16' 0.28966(11) 0.3533(3) 0.38153(11) 0.0422(7) Uani d . 1.000
C C17' 0.24941(14) 0.2339(4) 0.36209(13) 0.0594(9) Uani d . 1.000
C C18' 0.25191(18) 0.1744(5) 0.29965(15) 0.0773(13) Uani d . 1.000
C C19' 0.29600(19) 0.2327(5) 0.25536(15) 0.0817(13) Uani d . 1.000
C C20' 0.33619(17) 0.3501(4) 0.27253(14) 0.0710(13) Uani d . 1.000
C C21' 0.33296(13) 0.4147(3) 0.33476(13) 0.0538(9) Uani d . 1.000
H H2A 0.59640 1.18720 0.71090 0.0880 Uiso c RU 1.000
H H2B 0.63720 1.03910 0.69970 0.0880 Uiso c RU 1.000
H H3A 0.58940 1.11560 0.60120 0.0980 Uiso c RU 1.000
H H3B 0.51620 1.12200 0.63150 0.0980 Uiso c RU 1.000
H H4 0.3763(10) 0.686(4) 0.4766(17) 0.0850 Uiso d DU 1.000
H H4A 0.59110 0.86180 0.60400 0.0790 Uiso c RU 1.000
H H4B 0.51870 0.90450 0.57390 0.0790 Uiso c RU 1.000
H H5 0.4779(12) 1.025(4) 0.8603(16) 0.0850 Uiso d DU 1.000
H H7 0.49510 0.80370 0.82280 0.0400 Uiso c RU 1.000
H H10A 0.50170 0.37770 0.67120 0.0570 Uiso c RU 1.000
H H10B 0.42820 0.41860 0.64330 0.0570 Uiso c RU 1.000
H H11A 0.37810 0.35810 0.73850 0.0630 Uiso c RU 1.000
H H11B 0.42990 0.22800 0.72610 0.0630 Uiso c RU 1.000
H H12A 0.50780 0.32580 0.80130 0.0640 Uiso c RU 1.000
H H12B 0.43700 0.30960 0.83560 0.0640 Uiso c RU 1.000
H H14A 0.49240 0.52570 0.58030 0.0640 Uiso c RU 1.000
H H14B 0.52100 0.68150 0.55880 0.0640 Uiso c RU 1.000
H H17 0.34880 0.75250 0.71760 0.0570 Uiso c RU 1.000
H H18 0.24080 0.84560 0.73460 0.0780 Uiso c RU 1.000
H H19 0.22410 1.01310 0.81850 0.0820 Uiso c RU 1.000
H H20 0.31550 1.09410 0.88240 0.0730 Uiso c RU 1.000
H H2'1 0.36400 0.06330 0.59220 0.0830 Uiso c RU 1.000
H H2'2 0.32130 0.18000 0.63150 0.0830 Uiso c RU 1.000
H H3'1 0.25500 -0.02650 0.61330 0.0860 Uiso c RU 1.000
H H4' -0.013(2) 0.088(4) 0.4291(15) 0.1160 Uiso d DU 1.000
H H3'2 0.26720 -0.01870 0.53750 0.0860 Uiso c RU 1.000
H H5' 0.353(2) 0.590(4) 0.3751(18) 0.1160 Uiso d DU 1.000
H H4'1 0.16000 0.07900 0.55100 0.0590 Uiso c RU 1.000
H H4'2 0.18560 0.17920 0.61000 0.0590 Uiso c RU 1.000
H H7' 0.32790 0.47230 0.46090 0.0440 Uiso c RU 1.000
H H10C 0.08660 0.61730 0.50350 0.0530 Uiso c RU 1.000
H H10D 0.06410 0.52780 0.44040 0.0530 Uiso c RU 1.000
H H11C 0.11810 0.68890 0.37330 0.0660 Uiso c RU 1.000
H H11D 0.07830 0.78970 0.42240 0.0660 Uiso c RU 1.000
H H12C 0.19110 0.87480 0.41060 0.0700 Uiso c RU 1.000
H H12D 0.17770 0.83260 0.48400 0.0700 Uiso c RU 1.000
H H14C 0.05200 0.36940 0.50590 0.0490 Uiso c RU 1.000
H H14D 0.08310 0.24390 0.55120 0.0490 Uiso c RU 1.000
H H17' 0.21970 0.19230 0.39200 0.0710 Uiso c RU 1.000
H H18' 0.22370 0.09470 0.28780 0.0930 Uiso c RU 1.000
H H19' 0.29840 0.19180 0.21350 0.0980 Uiso c RU 1.000
H H20' 0.36650 0.38840 0.24230 0.0850 Uiso c RU 1.000

loop_
_atom_type_symbol
_atom_type_description
_atom_type_scat_dispersion_real
_atom_type_scat_dispersion_imag
_atom_type_scat_source
C C 0.0033 0.0016 ' International Tables Vol C Tables 4.2.6.8 and 6.1.1.4'
H H 0.0000 0.0000 ' International Tables Vol C Tables 4.2.6.8 and 6.1.1.4'
N N 0.0061 0.0033 ' International Tables Vol C Tables 4.2.6.8 and 6.1.1.4'
O O 0.0106 0.0060 ' International Tables Vol C Tables 4.2.6.8 and 6.1.1.4'

loop_
_geom_angle_atom_site_label_1
_geom_angle_atom_site_label_2
_geom_angle_atom_site_label_3
_geom_angle
_geom_angle_publ_flag
C5 N1 C9 120.01(18) no
C5 N1 C14 119.74(19) no
C9 N1 C14 120.22(18) no
C15 O4 H4 105(2) no
C21 O5 H5 114(2) no
C2 C1 C6 118.0(3) no
O1 C1 C2 120.9(3) no
O1 C1 C6 121.2(2) no
C1 C2 C3 111.3(3) no
C2 C3 C4 112.0(3) no
C3 C4 C5 111.7(3) no
N1 C5 C4 116.9(2) no
N1 C5 C6 121.0(2) no
C4 C5 C6 122.0(2) no
C1 C6 C5 120.8(2) no
C5 C6 C7 121.33(19) no
C1 C6 C7 117.7(2) no
C8 C7 C16 112.57(16) no
C6 C7 C16 112.41(16) no
C6 C7 C8 108.79(16) no
C7 C8 C9 122.10(17) no
C7 C8 C13 117.66(17) no
C9 C8 C13 120.13(17) no
N1 C9 C8 120.19(17) no
C8 C9 C10 122.45(18) no
N1 C9 C10 117.31(18) no
C9 C10 C11 112.7(2) no
C10 C11 C12 111.8(2) no
C11 C12 C13 111.0(2) no
O2 C13 C12 120.08(19) no
O2 C13 C8 120.85(17) no
C8 C13 C12 118.99(19) no
N1 C14 C15 108.9(2) no
O3 C15 C14 126.0(3) no
O4 C15 C14 110.4(3) no
O3 C15 O4 123.5(3) no
C17 C16 C21 117.8(2) no
C7 C16 C17 121.36(18) no
C7 C16 C21 120.82(19) no
C16 C17 C18 121.9(2) no
C17 C18 C19 119.5(3) no
C18 C19 C20 120.4(3) no
C19 C20 C21 120.4(3) no
C16 C21 C20 120.0(2) no
O5 C21 C16 122.4(2) no
O5 C21 C20 117.6(2) no
C5' N1' C9' 119.76(16) no
C5' N1' C14' 119.33(18) no
C9' N1' C14' 120.74(17) no
C3 C2 H2B 109.00 no
H2A C2 H2B 108.00 no
C1 C2 H2A 109.00 no
C1 C2 H2B 109.00 no
C3 C2 H2A 109.00 no
C2 C3 H3A 109.00 no
C2 C3 H3B 109.00 no
C4 C3 H3A 109.00 no
C4 C3 H3B 109.00 no
H3A C3 H3B 108.00 no
C3 C4 H4B 109.00 no
H4A C4 H4B 108.00 no
C5 C4 H4A 109.00 no
C5 C4 H4B 109.00 no
C3 C4 H4A 109.00 no
C15' O4' H4' 107(3) no
C21' O5' H5' 108(3) no
C8 C7 H7 108.00 no
C16 C7 H7 108.00 no
C6 C7 H7 108.00 no
C9 C10 H10B 109.00 no
C9 C10 H10A 109.00 no
H10A C10 H10B 108.00 no
C11 C10 H10A 109.00 no
C11 C10 H10B 109.00 no
C10 C11 H11A 109.00 no
H11A C11 H11B 108.00 no
C12 C11 H11B 109.00 no
C10 C11 H11B 109.00 no
C12 C11 H11A 109.00 no
C13 C12 H12A 109.00 no
C11 C12 H12B 109.00 no
C11 C12 H12A 109.00 no
C13 C12 H12B 109.00 no
H12A C12 H12B 108.00 no
C15 C14 H14A 110.00 no
C15 C14 H14B 110.00 no
N1 C14 H14B 110.00 no
N1 C14 H14A 110.00 no
H14A C14 H14B 108.00 no
C16 C17 H17 119.00 no
C18 C17 H17 119.00 no
C19 C18 H18 120.00 no
C17 C18 H18 120.00 no
C20 C19 H19 120.00 no
C18 C19 H19 120.00 no
C19 C20 H20 120.00 no
C21 C20 H20 120.00 no
C2' C1' C6' 117.8(2) no
O1' C1' C2' 121.1(2) no
O1' C1' C6' 121.0(2) no
C1' C2' C3' 111.8(3) no
C2' C3' C4' 112.1(3) no
C3' C4' C5' 111.3(2) no
N1' C5' C4' 117.47(19) no
N1' C5' C6' 120.06(17) no
C4' C5' C6' 122.42(19) no
C1' C6' C5' 120.84(19) no
C5' C6' C7' 120.94(18) no
C1' C6' C7' 118.12(18) no
C8' C7' C16' 110.98(17) no
C6' C7' C16' 113.18(17) no
C6' C7' C8' 108.23(16) no
C7' C8' C9' 120.39(16) no
C7' C8' C13' 119.37(18) no
C9' C8' C13' 120.24(18) no
N1' C9' C8' 119.77(17) no
C8' C9' C10' 121.81(18) no
N1' C9' C10' 118.38(18) no
C9' C10' C11' 112.74(18) no
C10' C11' C12' 111.3(2) no
C11' C12' C13' 111.0(2) no
O2' C13' C12' 119.7(2) no
O2' C13' C8' 121.3(2) no
C8' C13' C12' 119.0(2) no
N1' C14' C15' 112.69(18) no
O3' C15' C14' 125.0(2) no
O4' C15' C14' 110.75(18) no
O3' C15' O4' 124.2(2) no
C17' C16' C21' 117.3(2) no
C7' C16' C17' 121.1(2) no
C7' C16' C21' 121.6(2) no
C16' C17' C18' 122.0(3) no
C17' C18' C19' 119.9(4) no
C18' C19' C20' 119.9(3) no
C19' C20' C21' 121.2(3) no
C16' C21' C20' 119.7(3) no
O5' C21' C16' 122.5(2) no
O5' C21' C20' 117.8(3) no
C1' C2' H2'1 109.00 no
C1' C2' H2'2 109.00 no
C3' C2' H2'1 109.00 no
C3' C2' H2'2 109.00 no
H2'1 C2' H2'2 108.00 no
C2' C3' H3'1 109.00 no
C2' C3' H3'2 109.00 no
C4' C3' H3'1 109.00 no
C4' C3' H3'2 109.00 no
H3'1 C3' H3'2 108.00 no
C3' C4' H4'1 109.00 no
C3' C4' H4'2 109.00 no
C5' C4' H4'1 109.00 no
C5' C4' H4'2 109.00 no
H4'1 C4' H4'2 108.00 no
C6' C7' H7' 108.00 no
C8' C7' H7' 108.00 no
C16' C7' H7' 108.00 no
C9' C10' H10C 109.00 no
C9' C10' H10D 109.00 no
C11' C10' H10C 109.00 no
C11' C10' H10D 109.00 no
H10C C10' H10D 108.00 no
C10' C11' H11C 109.00 no
C10' C11' H11D 109.00 no
C12' C11' H11C 109.00 no
C12' C11' H11D 109.00 no
H11C C11' H11D 108.00 no
C11' C12' H12C 109.00 no
C11' C12' H12D 109.00 no
C13' C12' H12C 110.00 no
C13' C12' H12D 109.00 no
H12C C12' H12D 108.00 no
N1' C14' H14C 109.00 no
N1' C14' H14D 109.00 no
C15' C14' H14C 109.00 no
C15' C14' H14D 109.00 no
H14C C14' H14D 108.00 no
C16' C17' H17' 119.00 no
C18' C17' H17' 119.00 no
C17' C18' H18' 120.00 no
C19' C18' H18' 120.00 no
C18' C19' H19' 120.00 no
C20' C19' H19' 120.00 no
C19' C20' H20' 119.00 no
C21' C20' H20' 119.00 no

loop_
_geom_bond_atom_site_label_1
_geom_bond_atom_site_label_2
_geom_bond_distance
_geom_bond_publ_flag
O1 C1 1.225(4) no
O2 C13 1.237(3) no
O3 C15 1.188(4) no
O4 C15 1.314(4) no
O5 C21 1.357(3) no
N1 C5 1.394(3) no
N1 C9 1.384(3) no
N1 C14 1.460(3) no
O4 H4 0.88(2) no
O5 H5 0.83(3) no
C1 C6 1.461(3) no
C1 C2 1.505(4) no
O1' C1' 1.221(3) no
C2 C3 1.481(5) no
O2' C13' 1.246(3) no
C3 C4 1.515(5) no
O3' C15' 1.193(3) no
C4 C5 1.520(4) no
O4' C15' 1.319(3) no
C5 C6 1.346(3) no
O5' C21' 1.357(4) no
C6 C7 1.507(3) no
C7 C16 1.526(3) no
C7 C8 1.508(3) no
C8 C9 1.351(3) no
C8 C13 1.445(3) no
C9 C10 1.505(3) no
C10 C11 1.507(4) no
C11 C12 1.496(4) no
C12 C13 1.501(3) no
C14 C15 1.481(4) no
C16 C17 1.383(3) no
C16 C21 1.402(3) no
C17 C18 1.378(4) no
C18 C19 1.374(5) no
C19 C20 1.367(4) no
C20 C21 1.394(4) no
N1' C5' 1.402(3) no
N1' C9' 1.383(3) no
N1' C14' 1.462(3) no
C2 H2A 0.9700 no
C2 H2B 0.9700 no
C3 H3A 0.9700 no
C3 H3B 0.9700 no
C4 H4A 0.9700 no
C4 H4B 0.9700 no
O4' H4' 0.84(3) no
O5' H5' 0.85(4) no
C7 H7 0.9800 no
C10 H10B 0.9700 no
C10 H10A 0.9700 no
C11 H11A 0.9700 no
C11 H11B 0.9700 no
C12 H12A 0.9700 no
C12 H12B 0.9700 no
C14 H14A 0.9700 no
C14 H14B 0.9700 no
C17 H17 0.9300 no
C18 H18 0.9300 no
C19 H19 0.9300 no
C20 H20 0.9300 no
C1' C6' 1.463(3) no
C1' C2' 1.498(4) no
C2' C3' 1.480(5) no
C3' C4' 1.525(4) no
C4' C5' 1.508(3) no
C5' C6' 1.350(3) no
C6' C7' 1.501(3) no
C7' C16' 1.531(3) no
C7' C8' 1.505(3) no
C8' C13' 1.438(3) no
C8' C9' 1.365(3) no
C9' C10' 1.496(3) no
C10' C11' 1.508(4) no
C11' C12' 1.500(4) no
C12' C13' 1.492(4) no
C14' C15' 1.492(3) no
C16' C21' 1.402(3) no
C16' C17' 1.379(4) no
C17' C18' 1.380(4) no
C18' C19' 1.366(5) no
C19' C20' 1.353(5) no
C20' C21' 1.395(4) no
C2' H2'1 0.9700 no
C2' H2'2 0.9700 no
C3' H3'1 0.9700 no
C3' H3'2 0.9700 no
C4' H4'1 0.9700 no
C4' H4'2 0.9700 no
C7' H7' 0.9800 no
C10' H10C 0.9700 no
C10' H10D 0.9700 no
C11' H11C 0.9700 no
C11' H11D 0.9700 no
C12' H12C 0.9700 no
C12' H12D 0.9700 no
C14' H14C 0.9700 no
C14' H14D 0.9700 no
C17' H17' 0.9300 no
C18' H18' 0.9300 no
C19' H19' 0.9300 no
C20' H20' 0.9300 no

loop_
_geom_hbond_atom_site_label_D
_geom_hbond_atom_site_label_H
_geom_hbond_atom_site_label_A
_geom_hbond_site_symmetry_A
_geom_hbond_distance_DH
_geom_hbond_distance_HA
_geom_hbond_distance_DA
_geom_hbond_angle_DHA
_geom_hbond_publ_flag
O4 H4 O2' . 0.88(2) 1.84(3) 2.683(3) 162(3) yes
O4' H4' O2 4_454 0.84(3) 1.85(3) 2.673(2) 165(3) yes
O5 H5 O1 . 0.83(3) 1.80(3) 2.616(3) 168(3) yes
O5' H5' O2' . 0.85(4) 1.96(4) 2.797(3) 171(4) yes
C10 H10A O5' 3_666 0.97 2.60 3.380(3) 138 yes
C14 H14B O1' 3_666 0.97 2.43 3.347(3) 158 yes
C14' H14D O2 2_546 0.97 2.36 3.241(3) 151 yes
C17' H17' O3' . 0.93 2.49 3.326(3) 149 yes

loop_
_geom_torsion_atom_site_label_1
_geom_torsion_atom_site_label_2
_geom_torsion_atom_site_label_3
_geom_torsion_atom_site_label_4
_geom_torsion
_geom_torsion_publ_flag
C5 N1 C9 C8 9.8(3) no
C14 N1 C9 C8 -172.4(2) no
C5 N1 C14 C15 -90.8(3) no
C9 N1 C14 C15 91.4(3) no
C14 N1 C5 C4 -11.2(3) no
C9 N1 C5 C6 -9.8(3) no
C14 N1 C5 C6 172.4(2) no
C9 N1 C5 C4 166.6(2) no
C5 N1 C9 C10 -167.6(2) no
C14 N1 C9 C10 10.2(3) no
C6 C1 C2 C3 31.3(4) no
O1 C1 C2 C3 -150.7(3) no
C2 C1 C6 C5 2.3(3) no
C2 C1 C6 C7 177.9(2) no
O1 C1 C6 C5 -175.7(2) no
O1 C1 C6 C7 -0.1(3) no
C1 C2 C3 C4 -56.1(4) no
C2 C3 C4 C5 47.8(4) no
C3 C4 C5 N1 169.3(2) no
C3 C4 C5 C6 -14.3(4) no
N1 C5 C6 C1 165.4(2) no
C4 C5 C6 C1 -10.9(4) no
N1 C5 C6 C7 -10.0(3) no
C4 C5 C6 C7 173.7(2) no
C5 C6 C7 C16 -99.3(2) no
C5 C6 C7 C8 26.1(3) no
C1 C6 C7 C8 -149.37(19) no
C1 C6 C7 C16 85.3(2) no
C6 C7 C8 C9 -26.3(3) no
C8 C7 C16 C17 -36.3(3) no
C8 C7 C16 C21 142.7(2) no
C6 C7 C8 C13 149.89(18) no
C16 C7 C8 C9 99.0(2) no
C6 C7 C16 C21 -94.1(2) no
C6 C7 C16 C17 87.0(2) no
C16 C7 C8 C13 -84.8(2) no
C7 C8 C9 N1 10.0(3) no
C9 C8 C13 O2 175.8(2) no
C7 C8 C13 C12 -177.3(2) no
C13 C8 C9 N1 -166.08(19) no
C9 C8 C13 C12 -1.0(3) no
C7 C8 C9 C10 -172.69(19) no
C7 C8 C13 O2 -0.5(3) no
C13 C8 C9 C10 11.2(3) no
C8 C9 C10 C11 12.6(3) no
N1 C9 C10 C11 -170.1(2) no
C9 C10 C11 C12 -45.5(3) no
C10 C11 C12 C13 54.6(3) no
C11 C12 C13 C8 -32.0(3) no
C11 C12 C13 O2 151.2(2) no
N1 C14 C15 O3 -26.1(5) no
N1 C14 C15 O4 157.7(3) no
C7 C16 C17 C18 176.5(2) no
C21 C16 C17 C18 -2.5(4) no
C7 C16 C21 O5 2.4(3) no
C7 C16 C21 C20 -175.6(2) no
C17 C16 C21 O5 -178.6(2) no
C17 C16 C21 C20 3.5(3) no
C16 C17 C18 C19 0.0(5) no
C17 C18 C19 C20 1.5(5) no
C18 C19 C20 C21 -0.6(5) no
C19 C20 C21 O5 179.9(3) no
C19 C20 C21 C16 -2.0(4) no
C5' N1' C9' C8' 12.7(3) no
C14' N1' C9' C8' -172.10(19) no
C5' N1' C14' C15' -81.6(2) no
C9' N1' C14' C15' 103.3(2) no
C14' N1' C5' C4' -13.1(3) no
C9' N1' C5' C6' -15.4(3) no
C14' N1' C5' C6' 169.37(19) no
C9' N1' C5' C4' 162.15(19) no
C5' N1' C9' C10' -165.21(18) no
C14' N1' C9' C10' 10.0(3) no
C6' C1' C2' C3' 30.4(4) no
O1' C1' C2' C3' -152.9(3) no
C2' C1' C6' C5' 2.7(3) no
C2' C1' C6' C7' 178.9(2) no
O1' C1' C6' C5' -174.0(2) no
O1' C1' C6' C7' 2.2(3) no
C1' C2' C3' C4' -55.5(4) no
C2' C3' C4' C5' 47.8(3) no
C3' C4' C5' N1' 167.6(2) no
C3' C4' C5' C6' -14.9(3) no
N1' C5' C6' C1' 167.06(19) no
C4' C5' C6' C1' -10.4(3) no
N1' C5' C6' C7' -9.1(3) no
C4' C5' C6' C7' 173.51(19) no
C5' C6' C7' C16' -91.8(2) no
C5' C6' C7' C8' 31.6(2) no
C1' C6' C7' C8' -144.58(19) no
C1' C6' C7' C16' 92.0(2) no
C6' C7' C8' C9' -34.2(3) no
C8' C7' C16' C17' -84.2(3) no
C8' C7' C16' C21' 93.2(2) no
C6' C7' C8' C13' 145.26(19) no
C16' C7' C8' C9' 90.6(2) no
C6' C7' C16' C21' -144.9(2) no
C6' C7' C16' C17' 37.7(3) no
C16' C7' C8' C13' -90.0(2) no
C7' C8' C9' N1' 14.1(3) no
C9' C8' C13' O2' 177.3(2) no
C7' C8' C13' C12' 178.0(2) no
C13' C8' C9' N1' -165.37(19) no
C9' C8' C13' C12' -2.6(3) no
C7' C8' C9' C10' -168.08(19) no
C7' C8' C13' O2' -2.2(3) no
C13' C8' C9' C10' 12.5(3) no
C8' C9' C10' C11' 12.9(3) no
N1' C9' C10' C11' -169.3(2) no
C9' C10' C11' C12' -46.7(3) no
C10' C11' C12' C13' 55.5(3) no
C11' C12' C13' C8' -31.6(3) no
C11' C12' C13' O2' 148.6(2) no
N1' C14' C15' O3' 12.6(3) no
N1' C14' C15' O4' -168.95(18) no
C7' C16' C17' C18' 178.6(3) no
C21' C16' C17' C18' 1.1(4) no
C7' C16' C21' O5' 0.1(4) no
C7' C16' C21' C20' 179.6(2) no
C17' C16' C21' O5' 177.6(3) no
C17' C16' C21' C20' -2.9(4) no
C16' C17' C18' C19' 1.0(5) no
C17' C18' C19' C20' -1.1(6) no
C18' C19' C20' C21' -0.8(6) no
C19' C20' C21' O5' -177.6(3) no
C19' C20' C21' C16' 2.9(5) no
